data_7215432
loop_
_publ_author_name
'Zeng, Rong-Hua'
'Peng, Guo'
'Qiu, Yong-Cai'
'Zheng, Sheng-Run'
'Li, Wei-Shan'
'Zhang, Wei-Xiong'
'Deng, Hong'
'Cai, Yue-Peng'

_publ_section_title
;
 Synthesis, crystal structures and properties of Ln(iii)--Cu(i)--Na(i) and
 Ln(iii)--Ag(i) heterometallic coordination polymers
;
_journal_issue 11
_journal_name_full CrystEngComm
_journal_page_first 3910
_journal_paper_doi 10.1039/c0ce00929f
_journal_volume 13
_journal_year 2011
_chemical_formula_moiety 'C14 H8 Ag N2 O8 La, H2 O'
_chemical_formula_sum 'C14 H10 Ag La N2 O9'
_chemical_formula_weight 597.02
_chemical_name_systematic
;
?
;
_space_group_IT_number 15
_symmetry_cell_setting monoclinic
_symmetry_space_group_name_Hall '-C 2yc'
_symmetry_space_group_name_H-M 'C 1 2/c 1'
_atom_sites_solution_hydrogens geom
_atom_sites_solution_primary direct
_atom_sites_solution_secondary difmap
_audit_creation_method SHELXL-97
_cell_angle_alpha 90.00
_cell_angle_beta 109.3790(10)
_cell_angle_gamma 90.00
_cell_formula_units_Z 8
_cell_length_a 21.6736(11)
_cell_length_b 9.4185(5)
_cell_length_c 17.5251(9)
_cell_measurement_reflns_used 2928
_cell_measurement_temperature 296(2)
_cell_measurement_theta_max 27.02
_cell_measurement_theta_min 2.38
_cell_volume 3374.8(3)
_computing_cell_refinement 'Bruker SMART'
_computing_data_collection 'Bruker SMART'
_computing_data_reduction 'Bruker SAINT'
_computing_molecular_graphics 'Bruker SHELXTL'
_computing_publication_material 'Bruker SHELXTL'
_computing_structure_refinement 'Bruker SHELXTL'
_computing_structure_solution 'Bruker SHELXTL'
_diffrn_ambient_temperature 296(2)
_diffrn_measured_fraction_theta_full 0.998
_diffrn_measured_fraction_theta_max 0.998
_diffrn_measurement_device_type 'Bruker AXS SMART APEX CCD diffractometer'
_diffrn_measurement_method '\w scans'
_diffrn_radiation_monochromator graphite
_diffrn_radiation_source 'fine-focus sealed tube'
_diffrn_radiation_type MoK\a
_diffrn_radiation_wavelength 0.71073
_diffrn_reflns_av_R_equivalents 0.0294
_diffrn_reflns_av_sigmaI/netI 0.0347
_diffrn_reflns_limit_h_max 25
_diffrn_reflns_limit_h_min -20
_diffrn_reflns_limit_k_max 11
_diffrn_reflns_limit_k_min -10
_diffrn_reflns_limit_l_max 20
_diffrn_reflns_limit_l_min -20
_diffrn_reflns_number 8470
_diffrn_reflns_theta_full 25.20
_diffrn_reflns_theta_max 25.20
_diffrn_reflns_theta_min 1.99
_diffrn_standards_number 0
_exptl_absorpt_coefficient_mu 3.712
_exptl_absorpt_correction_T_max 0.5547
_exptl_absorpt_correction_T_min 0.5095
_exptl_absorpt_correction_type multi-scan
_exptl_absorpt_process_details SADABS
_exptl_crystal_colour colourless
_exptl_crystal_density_diffrn 2.350
_exptl_crystal_density_method 'not measured'
_exptl_crystal_description block
_exptl_crystal_F_000 2272
_exptl_crystal_size_max 0.21
_exptl_crystal_size_mid 0.20
_exptl_crystal_size_min 0.18
_refine_diff_density_max 1.225
_refine_diff_density_min -0.858
_refine_diff_density_rms 0.103
_refine_ls_extinction_method none
_refine_ls_goodness_of_fit_ref 1.024
_refine_ls_hydrogen_treatment constr
_refine_ls_matrix_type full
_refine_ls_number_parameters 244
_refine_ls_number_reflns 3037
_refine_ls_number_restraints 192
_refine_ls_restrained_S_all 1.470
_refine_ls_R_factor_all 0.0352
_refine_ls_R_factor_gt 0.0266
_refine_ls_shift/su_max 0.001
_refine_ls_shift/su_mean 0.000
_refine_ls_structure_factor_coef Fsqd
_refine_ls_weighting_details 'calc w=1/[\s^2^(Fo^2^)+(0.0229P)^2^+7.1392P] where P=(Fo^2^+2Fc^2^)/3'
_refine_ls_weighting_scheme calc
_refine_ls_wR_factor_gt 0.0544
_refine_ls_wR_factor_ref 0.0581
_reflns_number_gt 2571
_reflns_number_total 3037
_reflns_threshold_expression >2sigma(I)
_cod_data_source_file c0ce00929f.txt
_cod_data_source_block 7
_cod_depositor_comments
;
The following automatic conversions were performed:

'_symmetry_cell_setting' value 'Monoclinic' changed to 'monoclinic'
according to
/usr/data/users/saulius/automatic-downloads/retrospective/RSC/lib/dictionaries/cif_core.dic
dictionary named 'cif_core.dic' version 2.4.2 from 2011-04-26.

Automatic conversion script
Id: cif_fix_values 2281 2013-09-26 08:29:07Z andrius 
;
_cod_original_sg_symbol_H-M C2/c
_cod_database_code 7215432

loop_
_symmetry_equiv_pos_as_xyz
'x, y, z'
'-x, y, -z+1/2'
'x+1/2, y+1/2, z'
'-x+1/2, y+1/2, -z+1/2'
'-x, -y, -z'
'x, -y, z-1/2'
'-x+1/2, -y+1/2, -z'
'x+1/2, -y+1/2, z-1/2'

loop_
_atom_site_label
_atom_site_type_symbol
_atom_site_fract_x
_atom_site_fract_y
_atom_site_fract_z
_atom_site_U_iso_or_equiv
_atom_site_adp_type
_atom_site_occupancy
_atom_site_symmetry_multiplicity
_atom_site_calc_flag
_atom_site_refinement_flags
La1 La 0.986054(17) 0.31571(4) 0.426334(19) 0.02136(12) Uani 1 1 d U
Ag1 Ag 0.82607(3) 0.06855(8) 0.85733(4) 0.0630(2) Uani 1 1 d U
O1 O 0.9620(2) 0.2797(5) 0.5565(3) 0.0369(11) Uani 1 1 d U
O2 O 0.9821(2) 0.4730(5) 0.6345(3) 0.0339(11) Uani 1 1 d U
O7 O 0.9289(2) 0.2683(4) 0.2750(2) 0.0287(10) Uani 1 1 d U
O5 O 0.9359(2) 0.0716(4) 0.4202(2) 0.0313(10) Uani 1 1 d U
N1 N 0.8603(3) 0.1636(6) 0.7654(3) 0.0414(15) Uani 1 1 d U
C1 C 0.9593(3) 0.3504(7) 0.6152(4) 0.0269(14) Uani 1 1 d U
C2 C 0.9243(3) 0.2846(6) 0.6679(3) 0.0255(14) Uani 1 1 d U
C6 C 0.9179(4) 0.1390(7) 0.6720(4) 0.0426(18) Uani 1 1 d U
H6 H 0.9349 0.0792 0.6416 0.051 Uiso 1 1 calc R
C5 C 0.8863(4) 0.0841(8) 0.7215(5) 0.054(2) Uani 1 1 d U
H5 H 0.8829 -0.0141 0.7243 0.065 Uiso 1 1 calc R
C3 C 0.8970(3) 0.3680(7) 0.7122(4) 0.0367(17) Uani 1 1 d U
H3 H 0.8999 0.4664 0.7106 0.044 Uiso 1 1 calc R
C4 C 0.8650(4) 0.3036(8) 0.7596(4) 0.0427(18) Uani 1 1 d U
H4 H 0.8459 0.3611 0.7886 0.051 Uiso 1 1 calc R
C14 C 0.9626(3) 0.2517(6) 0.2295(4) 0.0247(13) Uani 1 1 d U
C13 C 0.9638(3) -0.0155(6) 0.4749(4) 0.0251(14) Uani 1 1 d U
N2 N 0.7680(3) 0.0469(7) 0.9364(3) 0.0434(15) Uani 1 1 d U
C7 C 0.7164(3) 0.1320(8) 0.9254(4) 0.047(2) Uani 1 1 d U
H7 H 0.7092 0.2037 0.8870 0.057 Uiso 1 1 calc R
C12 C 0.7775(4) -0.0502(9) 0.9934(5) 0.061(2) Uani 1 1 d U
H12 H 0.8146 -0.1069 1.0049 0.074 Uiso 1 1 calc R
C8 C 0.6733(3) 0.1195(8) 0.9678(4) 0.0429(18) Uani 1 1 d U
H8 H 0.6392 0.1837 0.9596 0.051 Uiso 1 1 calc R
C11 C 0.7359(4) -0.0726(9) 1.0368(5) 0.058(2) Uani 1 1 d U
H11 H 0.7446 -0.1439 1.0756 0.070 Uiso 1 1 calc R
C9 C 0.6816(3) 0.0110(7) 1.0222(4) 0.0285(14) Uani 1 1 d U
O8 O 0.9417(2) 0.2309(5) 0.1550(2) 0.0317(10) Uani 1 1 d U
O6 O 0.9387(2) -0.1246(4) 0.4923(3) 0.0309(10) Uani 1 1 d U
C10 C 0.6291(3) -0.0224(7) 1.0588(4) 0.0269(14) Uani 1 1 d U
O4 O 0.6373(2) -0.1221(5) 1.1074(3) 0.0368(11) Uani 1 1 d U
O3 O 0.5758(2) 0.0470(4) 1.0341(2) 0.0294(10) Uani 1 1 d U
O1W O 0.7962(3) 0.1933(7) 0.2574(4) 0.0768(19) Uani 1 1 d U
H1W H 0.7949 0.2412 0.2422 0.115 Uiso 1 1 d R
H2W H 0.7762 0.2241 0.2663 0.115 Uiso 1 1 d R

loop_
_atom_site_aniso_label
_atom_site_aniso_U_11
_atom_site_aniso_U_22
_atom_site_aniso_U_33
_atom_site_aniso_U_23
_atom_site_aniso_U_13
_atom_site_aniso_U_12
La1 0.0296(2) 0.01918(19) 0.02176(19) -0.00020(15) 0.01718(15) -0.00138(15)
Ag1 0.0458(4) 0.1008(6) 0.0566(4) 0.0364(4) 0.0359(3) 0.0078(3)
O1 0.060(3) 0.031(3) 0.033(3) 0.001(2) 0.033(2) -0.002(2)
O2 0.047(3) 0.029(3) 0.033(2) 0.001(2) 0.023(2) -0.009(2)
O7 0.0293(14) 0.0316(15) 0.0282(14) -0.0006(12) 0.0137(12) 0.0000(11)
O5 0.039(3) 0.024(2) 0.028(2) 0.0041(19) 0.007(2) -0.005(2)
N1 0.048(4) 0.046(4) 0.042(3) 0.014(3) 0.030(3) 0.006(3)
C1 0.035(4) 0.027(4) 0.025(3) 0.007(3) 0.018(3) 0.004(3)
C2 0.030(3) 0.027(4) 0.022(3) 0.002(3) 0.012(3) -0.005(3)
C6 0.058(5) 0.028(4) 0.062(5) 0.005(3) 0.047(4) 0.008(3)
C5 0.070(5) 0.037(4) 0.076(5) 0.017(4) 0.051(4) 0.005(4)
C3 0.051(4) 0.029(4) 0.041(4) -0.006(3) 0.029(3) -0.008(3)
C4 0.053(4) 0.045(4) 0.043(4) -0.010(3) 0.033(4) -0.010(4)
C14 0.036(3) 0.018(3) 0.026(3) 0.001(3) 0.018(3) 0.000(3)
C13 0.032(3) 0.023(3) 0.027(3) -0.003(3) 0.017(3) -0.002(3)
N2 0.037(3) 0.061(4) 0.042(3) 0.016(3) 0.026(3) 0.005(3)
C7 0.036(4) 0.060(5) 0.050(4) 0.027(4) 0.020(4) 0.000(4)
C12 0.056(5) 0.073(6) 0.072(5) 0.036(5) 0.045(4) 0.030(4)
C8 0.028(4) 0.046(4) 0.058(5) 0.019(4) 0.020(3) 0.005(3)
C11 0.052(5) 0.072(6) 0.062(5) 0.039(4) 0.036(4) 0.027(4)
C9 0.026(3) 0.034(4) 0.027(3) 0.006(3) 0.011(3) 0.001(3)
O8 0.037(3) 0.040(3) 0.022(2) 0.0001(19) 0.015(2) -0.004(2)
O6 0.031(2) 0.026(2) 0.038(3) 0.008(2) 0.014(2) -0.0021(19)
C10 0.028(3) 0.033(4) 0.023(3) -0.006(3) 0.013(3) -0.005(3)
O4 0.037(3) 0.043(3) 0.037(3) 0.016(2) 0.020(2) 0.002(2)
O3 0.029(2) 0.031(3) 0.031(2) -0.0015(19) 0.014(2) 0.000(2)
O1W 0.059(4) 0.085(5) 0.089(5) -0.014(4) 0.028(4) -0.002(3)

loop_
_atom_type_symbol
_atom_type_description
_atom_type_scat_dispersion_real
_atom_type_scat_dispersion_imag
_atom_type_scat_source
C C 0.0033 0.0016 'International Tables Vol C Tables 4.2.6.8 and 6.1.1.4'
H H 0.0000 0.0000 'International Tables Vol C Tables 4.2.6.8 and 6.1.1.4'
Ag Ag -0.8971 1.1015 'International Tables Vol C Tables 4.2.6.8 and 6.1.1.4'
La La -0.2871 2.4523 'International Tables Vol C Tables 4.2.6.8 and 6.1.1.4'
N N 0.0061 0.0033 'International Tables Vol C Tables 4.2.6.8 and 6.1.1.4'
O O 0.0106 0.0060 'International Tables Vol C Tables 4.2.6.8 and 6.1.1.4'

loop_
_geom_angle_atom_site_label_1
_geom_angle_atom_site_label_2
_geom_angle_atom_site_label_3
_geom_angle
_geom_angle_site_symmetry_1
_geom_angle_site_symmetry_3
O2 La1 O1 132.18(14) 5_766 .
O2 La1 O6 126.78(14) 5_766 5_756
O1 La1 O6 71.48(14) . 5_756
O2 La1 O5 153.42(14) 5_766 .
O1 La1 O5 72.64(14) . .
O6 La1 O5 64.18(13) 5_756 .
O2 La1 O3 70.03(13) 5_766 8
O1 La1 O3 74.72(14) . 8
O6 La1 O3 75.75(14) 5_756 8
O5 La1 O3 134.36(13) . 8
O2 La1 O7 78.56(14) 5_766 .
O1 La1 O7 137.41(14) . .
O6 La1 O7 117.34(14) 5_756 .
O5 La1 O7 75.22(13) . .
O3 La1 O7 146.74(13) 8 .
O2 La1 O8 72.58(14) 5_766 2_755
O1 La1 O8 143.68(14) . 2_755
O6 La1 O8 72.20(13) 5_756 2_755
O5 La1 O8 91.51(14) . 2_755
O3 La1 O8 96.43(13) 8 2_755
O7 La1 O8 63.05(13) . 2_755
O2 La1 O4 97.71(15) 5_766 4_656
O1 La1 O4 74.44(14) . 4_656
O6 La1 O4 135.17(14) 5_756 4_656
O5 La1 O4 78.50(14) . 4_656
O3 La1 O4 121.62(13) 8 4_656
O7 La1 O4 72.37(13) . 4_656
O8 La1 O4 135.39(13) 2_755 4_656
O2 La1 O3 72.61(13) 5_766 4_656
O1 La1 O3 67.45(13) . 4_656
O6 La1 O3 134.04(13) 5_756 4_656
O5 La1 O3 119.30(13) . 4_656
O3 La1 O3 74.38(14) 8 4_656
O7 La1 O3 106.76(12) . 4_656
O8 La1 O3 145.06(13) 2_755 4_656
O4 La1 O3 48.20(13) 4_656 4_656
O2 La1 C10 89.29(16) 5_766 4_656
O1 La1 C10 64.18(15) . 4_656
O6 La1 C10 135.27(14) 5_756 4_656
O5 La1 C10 96.17(16) . 4_656
O3 La1 C10 97.41(16) 8 4_656
O7 La1 C10 92.73(15) . 4_656
O8 La1 C10 151.76(15) 2_755 4_656
O4 La1 C10 24.20(15) 4_656 4_656
O3 La1 C10 24.97(15) 4_656 4_656
N2 Ag1 N1 157.5(2) . .
C1 O1 La1 139.1(4) . .
C1 O2 La1 140.0(4) . 5_766
C14 O7 La1 119.6(4) . .
C13 O5 La1 118.1(4) . .
C5 N1 C4 117.1(6) . .
C5 N1 Ag1 120.8(5) . .
C4 N1 Ag1 121.3(5) . .
O1 C1 O2 126.4(5) . .
O1 C1 C2 117.3(6) . .
O2 C1 C2 116.3(5) . .
C3 C2 C6 118.1(6) . .
C3 C2 C1 120.7(6) . .
C6 C2 C1 121.1(5) . .
C5 C6 C2 119.0(6) . .
C5 C6 H6 120.5 . .
C2 C6 H6 120.5 . .
N1 C5 C6 123.5(7) . .
N1 C5 H5 118.3 . .
C6 C5 H5 118.3 . .
C2 C3 C4 119.0(6) . .
C2 C3 H3 120.5 . .
C4 C3 H3 120.5 . .
N1 C4 C3 123.3(6) . .
N1 C4 H4 118.4 . .
C3 C4 H4 118.4 . .
O8 C14 O7 126.7(6) . .
O8 C14 C14 116.6(6) . 2_755
O7 C14 C14 116.6(6) . 2_755
O6 C13 O5 125.9(6) . .
O6 C13 C13 117.3(7) . 5_756
O5 C13 C13 116.8(7) . 5_756
C12 N2 C7 116.0(6) . .
C12 N2 Ag1 124.8(5) . .
C7 N2 Ag1 119.1(4) . .
N2 C7 C8 123.7(6) . .
N2 C7 H7 118.1 . .
C8 C7 H7 118.1 . .
N2 C12 C11 124.0(7) . .
N2 C12 H12 118.0 . .
C11 C12 H12 118.0 . .
C9 C8 C7 118.9(7) . .
C9 C8 H8 120.5 . .
C7 C8 H8 120.5 . .
C9 C11 C12 119.3(7) . .
C9 C11 H11 120.4 . .
C12 C11 H11 120.4 . .
C11 C9 C8 117.8(6) . .
C11 C9 C10 121.5(6) . .
C8 C9 C10 120.4(6) . .
C14 O8 La1 117.1(4) . 2_755
C13 O6 La1 118.2(4) . 5_756
O4 C10 O3 122.1(5) . .
O4 C10 C9 119.4(6) . .
O3 C10 C9 118.3(5) . .
O4 C10 La1 59.4(3) . 4_646
O3 C10 La1 66.7(3) . 4_646
C9 C10 La1 154.7(4) . 4_646
C10 O4 La1 96.4(4) . 4_646
C10 O3 La1 153.0(4) . 8_456
C10 O3 La1 88.3(4) . 4_646
La1 O3 La1 105.62(14) 8_456 4_646
H1W O1W H2W 77.6 . .

loop_
_geom_bond_atom_site_label_1
_geom_bond_atom_site_label_2
_geom_bond_distance
_geom_bond_site_symmetry_2
La1 O2 2.463(4) 5_766
La1 O1 2.526(4) .
La1 O6 2.528(4) 5_756
La1 O5 2.530(4) .
La1 O3 2.566(4) 8
La1 O7 2.566(4) .
La1 O8 2.569(4) 2_755
La1 O4 2.606(4) 4_656
La1 O3 2.765(4) 4_656
La1 C10 3.008(6) 4_656
Ag1 N2 2.169(5) .
Ag1 N1 2.176(5) .
O1 C1 1.243(7) .
O2 C1 1.258(7) .
O2 La1 2.463(4) 5_766
O7 C14 1.257(7) .
O5 C13 1.254(7) .
N1 C5 1.327(9) .
N1 C4 1.329(9) .
C1 C2 1.510(8) .
C2 C3 1.369(8) .
C2 C6 1.382(9) .
C6 C5 1.373(9) .
C6 H6 0.9300 .
C5 H5 0.9300 .
C3 C4 1.385(9) .
C3 H3 0.9300 .
C4 H4 0.9300 .
C14 O8 1.247(7) .
C14 C14 1.540(12) 2_755
C13 O6 1.247(7) .
C13 C13 1.550(12) 5_756
N2 C12 1.318(9) .
N2 C7 1.337(9) .
C7 C8 1.378(9) .
C7 H7 0.9300 .
C12 C11 1.376(9) .
C12 H12 0.9300 .
C8 C9 1.368(9) .
C8 H8 0.9300 .
C11 C9 1.367(9) .
C11 H11 0.9300 .
C9 C10 1.515(8) .
O8 La1 2.569(4) 2_755
O6 La1 2.528(4) 5_756
C10 O4 1.241(7) .
C10 O3 1.270(7) .
C10 La1 3.008(6) 4_646
O4 La1 2.606(4) 4_646
O3 La1 2.566(4) 8_456
O3 La1 2.765(4) 4_646
O1W H1W 0.5197 .
O1W H2W 0.5835 .
